data_7121065
loop_
_publ_author_name
'Yuan, Ziyun'
'Hu, Xiaojun'
'Zhang, Hao'
'Liu, Lin'
'Chen, Peng'
'He, Min'
'Xie, Xingang'
'Wang, Xiaolei'
'She, Xuegong'

_publ_section_title
;
 Total synthesis of conosilane A via a site-selective C-H
 functionalization strategy.
;
_journal_issue 8
_journal_name_full 'Chemical communications (Cambridge, England)'
_journal_page_first 912
_journal_page_last 915
_journal_paper_doi 10.1039/c7cc09367e
_journal_volume 54
_journal_year 2018
_chemical_formula_moiety 'C15 H16 O5'
_chemical_formula_sum 'C15 H16 O5'
_chemical_formula_weight 276.28
_space_group_crystal_system triclinic
_space_group_IT_number 2
_space_group_name_Hall '-P 1'
_space_group_name_H-M_alt 'P -1'
_symmetry_space_group_name_Hall '-P 1'
_symmetry_space_group_name_H-M 'P -1'
_atom_sites_solution_hydrogens geom
_atom_sites_solution_primary direct
_audit_creation_date 2017-11-15
_audit_creation_method
;
Olex2 1.2
(compiled 2017.03.28 svn.r3405 for OlexSys, GUI svn.r5337)
;
_audit_update_record
;
2017-11-23 deposited with the CCDC.
2018-01-02 downloaded from the CCDC.
;
_cell_angle_alpha 87.520(11)
_cell_angle_beta 68.565(15)
_cell_angle_gamma 88.715(16)
_cell_formula_units_Z 4
_cell_length_a 10.057(2)
_cell_length_b 11.4810(18)
_cell_length_c 12.6213(12)
_cell_measurement_reflns_used 614
_cell_measurement_temperature 173.00(10)
_cell_measurement_theta_max 19.9200
_cell_measurement_theta_min 3.6630
_cell_volume 1355.2(4)
_computing_cell_refinement
;
CrysAlisPro, Agilent Technologies,
Version 1.171.36.28 (release 01-02-2013 CrysAlis171 .NET)
(compiled Feb  1 2013,16:14:44)
;
_computing_data_collection
;
CrysAlisPro, Agilent Technologies,
Version 1.171.36.28 (release 01-02-2013 CrysAlis171 .NET)
(compiled Feb  1 2013,16:14:44)
;
_computing_data_reduction
;
CrysAlisPro, Agilent Technologies,
Version 1.171.36.28 (release 01-02-2013 CrysAlis171 .NET)
(compiled Feb  1 2013,16:14:44)
;
_computing_molecular_graphics 'Olex2 (Dolomanov et al., 2009)'
_computing_publication_material 'Olex2 (Dolomanov et al., 2009)'
_computing_structure_refinement 'ShelXL (Sheldrick, 2015)'
_computing_structure_solution 'ShelXS (Sheldrick, 2008)'
_diffrn_ambient_temperature 173.00(10)
_diffrn_detector_area_resol_mean 16.0733
_diffrn_measured_fraction_theta_full 0.997
_diffrn_measured_fraction_theta_max 0.997
_diffrn_measurement_details
;
#__ type_ start__ end____ width___ exp.time_
  1 omega  -18.00   25.50   1.5000   16.0000
omega____ theta____ kappa____ phi______ frames
    -      -19.5055  -99.0000 -120.0000 29

#__ type_ start__ end____ width___ exp.time_
  2 omega   47.00  102.50   1.5000   16.0000
omega____ theta____ kappa____ phi______ frames
    -       22.7867  178.0000 -120.0000 37

#__ type_ start__ end____ width___ exp.time_
  3 omega   17.00   47.00   1.5000   16.0000
omega____ theta____ kappa____ phi______ frames
    -       22.7867   57.0000    0.0000 20

#__ type_ start__ end____ width___ exp.time_
  4 omega  -20.00   61.00   1.5000   16.0000
omega____ theta____ kappa____ phi______ frames
    -       22.7867  -99.0000   60.0000 54

#__ type_ start__ end____ width___ exp.time_
  5 omega  -51.00   88.50   1.5000   16.0000
omega____ theta____ kappa____ phi______ frames
    -       22.7867  -19.0000 -120.0000 93

#__ type_ start__ end____ width___ exp.time_
  6 omega    3.00   69.00   1.5000   16.0000
omega____ theta____ kappa____ phi______ frames
    -       22.7867   38.0000  -90.0000 44
;
_diffrn_measurement_device_type 'SuperNova, Dual, Cu at zero, Eos'
_diffrn_measurement_method '\w scans'
_diffrn_orient_matrix_UB_11 -0.0741171000
_diffrn_orient_matrix_UB_12 0.0132614000
_diffrn_orient_matrix_UB_13 0.0213737000
_diffrn_orient_matrix_UB_21 -0.0151295000
_diffrn_orient_matrix_UB_22 -0.0576333000
_diffrn_orient_matrix_UB_23 -0.0100764000
_diffrn_orient_matrix_UB_31 -0.0042936000
_diffrn_orient_matrix_UB_32 -0.0180741000
_diffrn_orient_matrix_UB_33 0.0556052000
_diffrn_radiation_monochromator mirror
_diffrn_radiation_type MoK\a
_diffrn_radiation_wavelength 0.71073
_diffrn_reflns_av_R_equivalents 0.1009
_diffrn_reflns_av_unetI/netI 0.2350
_diffrn_reflns_Laue_measured_fraction_full 0.997
_diffrn_reflns_Laue_measured_fraction_max 0.997
_diffrn_reflns_limit_h_max 11
_diffrn_reflns_limit_h_min -12
_diffrn_reflns_limit_k_max 14
_diffrn_reflns_limit_k_min -14
_diffrn_reflns_limit_l_max 15
_diffrn_reflns_limit_l_min -15
_diffrn_reflns_number 9272
_diffrn_reflns_point_group_measured_fraction_full 0.997
_diffrn_reflns_point_group_measured_fraction_max 0.997
_diffrn_reflns_theta_full 25.242
_diffrn_reflns_theta_max 26.021
_diffrn_reflns_theta_min 3.357
_diffrn_source 'SuperNova (Mo) X-ray Source'
_exptl_absorpt_coefficient_mu 0.102
_exptl_absorpt_correction_T_max 1.00000
_exptl_absorpt_correction_T_min 0.32737
_exptl_absorpt_correction_type multi-scan
_exptl_absorpt_process_details
;
CrysAlisPro, Agilent Technologies,
Version 1.171.36.28 (release 01-02-2013 CrysAlis171 .NET)
(compiled Feb  1 2013,16:14:44)
Empirical absorption correction using spherical harmonics,
 implemented in SCALE3 ABSPACK scaling algorithm.
;
_exptl_crystal_colour 'clear light colourless'
_exptl_crystal_colour_lustre clear
_exptl_crystal_colour_modifier light
_exptl_crystal_colour_primary colourless
_exptl_crystal_density_diffrn 1.354
_exptl_crystal_description block
_exptl_crystal_F_000 584
_exptl_crystal_size_max 0.23
_exptl_crystal_size_mid 0.15
_exptl_crystal_size_min 0.14
_refine_diff_density_max 0.230
_refine_diff_density_min -0.315
_refine_diff_density_rms 0.063
_refine_ls_extinction_method none
_refine_ls_goodness_of_fit_ref 0.979
_refine_ls_hydrogen_treatment constr
_refine_ls_matrix_type full
_refine_ls_number_parameters 365
_refine_ls_number_reflns 5320
_refine_ls_number_restraints 0
_refine_ls_restrained_S_all 0.979
_refine_ls_R_factor_all 0.2400
_refine_ls_R_factor_gt 0.0862
_refine_ls_shift/su_max 0.000
_refine_ls_shift/su_mean 0.000
_refine_ls_structure_factor_coef Fsqd
_refine_ls_weighting_details 'w=1/[\s^2^(Fo^2^)+(0.0318P)^2^] where P=(Fo^2^+2Fc^2^)/3'
_refine_ls_weighting_scheme calc
_refine_ls_wR_factor_gt 0.1365
_refine_ls_wR_factor_ref 0.2114
_reflns_Friedel_coverage 0.000
_reflns_number_gt 1757
_reflns_number_total 5320
_reflns_threshold_expression 'I > 2\s(I)'
_cod_data_source_file c7cc09367e2.cif
_cod_data_source_block yuanzy_1113
_cod_depositor_comments 'Adding full bibliography for 7121065.cif.'
_cod_original_cell_volume 1355.3(4)
_cod_database_code 7121065
_shelx_shelxl_version_number 2014/7
_shelx_space_group_comment
;
The symmetry employed for this shelxl refinement is uniquely defined
by the following loop, which should always be used as a source of
symmetry information in preference to the above space-group names.
They are only intended as comments.
;
_reflns_odcompleteness_completeness 99.78
_reflns_odcompleteness_iscentric 1
_reflns_odcompleteness_theta 26.32
_olex2_refinement_description
;
1. Fixed Uiso
 At 1.2 times of:
  All C(H) groups, All C(H,H) groups
 At 1.5 times of:
  All C(H,H,H) groups
2.a Ternary CH refined with riding coordinates:
 C2(H2), C4(H4), C17(H17), C19(H19)
2.b Secondary CH2 refined with riding coordinates:
 C3(H3A,H3B), C8(H8A,H8B), C10(H10A,H10B), C12(H12A,H12B), C18(H18A,H18B),
 C21(H21A,H21B), C25(H25A,H25B), C27(H27A,H27B)
2.c Idealised Me refined as rotating group:
 C14(H14A,H14B,H14C), C15(H15A,H15B,H15C), C29(H29A,H29B,H29C), C30(H30A,H30B,
 H30C)
;
_olex2_date_sample_data_collection 2017-11-13
_olex2_submission_special_instructions 'No special instructions were received'

loop_
_space_group_symop_operation_xyz
'x, y, z'
'-x, -y, -z'

loop_
_atom_site_label
_atom_site_type_symbol
_atom_site_fract_x
_atom_site_fract_y
_atom_site_fract_z
_atom_site_U_iso_or_equiv
_atom_site_adp_type
_atom_site_occupancy
_atom_site_site_symmetry_order
_atom_site_calc_flag
_atom_site_refinement_flags_posn
O1 O 0.6506(4) 0.7945(4) 0.8489(3) 0.0557(12) Uani 1 1 d .
O2 O 0.8628(4) 0.8350(4) 0.5200(3) 0.0567(12) Uani 1 1 d .
O3 O 0.9232(4) 0.6756(4) 0.4067(3) 0.0509(11) Uani 1 1 d .
O4 O 0.9723(4) 0.4868(4) 0.3810(3) 0.0689(14) Uani 1 1 d .
O5 O 0.4959(4) 0.6602(4) 0.4695(3) 0.0549(12) Uani 1 1 d .
C1 C 0.6461(6) 0.7523(5) 0.7631(4) 0.0384(14) Uani 1 1 d .
C2 C 0.7726(5) 0.6971(5) 0.6715(4) 0.0393(15) Uani 1 1 d .
H2 H 0.8059 0.6269 0.7014 0.047 Uiso 1 1 calc R
C3 C 0.8959(6) 0.7827(6) 0.6138(5) 0.0577(19) Uani 1 1 d .
H3A H 0.8989 0.8413 0.6661 0.069 Uiso 1 1 calc R
H3B H 0.9870 0.7420 0.5866 0.069 Uiso 1 1 calc R
C4 C 0.8081(6) 0.7483(5) 0.4762(4) 0.0447(15) Uani 1 1 d .
H4 H 0.7522 0.7811 0.4325 0.054 Uiso 1 1 calc R
C5 C 0.7148(5) 0.6672(5) 0.5770(4) 0.0332(13) Uani 1 1 d .
C6 C 0.5606(5) 0.7041(5) 0.6241(4) 0.0325(13) Uani 1 1 d .
C7 C 0.4601(6) 0.6990(5) 0.5644(4) 0.0390(14) Uani 1 1 d .
C8 C 0.3084(6) 0.7384(5) 0.6307(4) 0.0456(16) Uani 1 1 d .
H8A H 0.2548 0.6726 0.6757 0.055 Uiso 1 1 calc R
H8B H 0.2634 0.7639 0.5775 0.055 Uiso 1 1 calc R
C9 C 0.3013(5) 0.8390(5) 0.7108(4) 0.0370(14) Uani 1 1 d .
C10 C 0.3795(6) 0.8020(5) 0.7905(4) 0.0431(15) Uani 1 1 d .
H10A H 0.3906 0.8691 0.8306 0.052 Uiso 1 1 calc R
H10B H 0.3230 0.7446 0.8466 0.052 Uiso 1 1 calc R
C11 C 0.5223(5) 0.7517(5) 0.7263(4) 0.0321(13) Uani 1 1 d .
C12 C 0.7522(6) 0.5459(5) 0.5296(4) 0.0483(16) Uani 1 1 d .
H12A H 0.7610 0.4909 0.5872 0.058 Uiso 1 1 calc R
H12B H 0.6792 0.5186 0.5035 0.058 Uiso 1 1 calc R
C13 C 0.8911(6) 0.5591(6) 0.4327(5) 0.0514(18) Uani 1 1 d .
C14 C 0.1414(6) 0.8632(5) 0.7825(4) 0.0556(18) Uani 1 1 d .
H14A H 0.0976 0.7926 0.8221 0.083 Uiso 1 1 calc GR
H14B H 0.0933 0.8906 0.7330 0.083 Uiso 1 1 calc GR
H14C H 0.1348 0.9214 0.8367 0.083 Uiso 1 1 calc GR
C15 C 0.3660(6) 0.9502(5) 0.6430(5) 0.0577(18) Uani 1 1 d .
H15A H 0.3547 1.0122 0.6943 0.087 Uiso 1 1 calc GR
H15B H 0.3184 0.9707 0.5913 0.087 Uiso 1 1 calc GR
H15C H 0.4658 0.9376 0.6008 0.087 Uiso 1 1 calc GR
O6 O 0.8957(5) 0.3900(4) 1.0441(4) 0.0803(16) Uani 1 1 d .
O7 O 0.7992(5) 0.5111(4) 1.1851(3) 0.0624(13) Uani 1 1 d .
O8 O 0.7638(5) 0.7018(4) 1.2449(3) 0.0647(13) Uani 1 1 d .
O9 O 0.7246(4) 0.9600(3) 1.0531(3) 0.0478(11) Uani 1 1 d .
O10 O 0.4057(4) 0.5299(4) 1.1861(3) 0.0593(12) Uani 1 1 d .
C16 C 0.6878(6) 0.8587(5) 1.0689(4) 0.0410(15) Uani 1 1 d .
C17 C 0.7875(6) 0.7552(5) 1.0580(5) 0.0420(15) Uani 1 1 d .
H17 H 0.8556 0.7471 0.9799 0.050 Uiso 1 1 calc R
C18 C 0.8610(6) 0.7587(6) 1.1442(5) 0.064(2) Uani 1 1 d .
H18A H 0.9520 0.7177 1.1171 0.077 Uiso 1 1 calc R
H18B H 0.8772 0.8385 1.1586 0.077 Uiso 1 1 calc R
C19 C 0.7045(7) 0.6108(6) 1.2109(5) 0.0588(19) Uani 1 1 d .
H19 H 0.6121 0.5897 1.2693 0.071 Uiso 1 1 calc R
C20 C 0.8199(7) 0.4733(6) 1.0789(6) 0.0587(19) Uani 1 1 d .
C21 C 0.7305(6) 0.5434(5) 1.0275(4) 0.0449(15) Uani 1 1 d .
H21A H 0.6475 0.4998 1.0308 0.054 Uiso 1 1 calc R
H21B H 0.7852 0.5653 0.9486 0.054 Uiso 1 1 calc R
C22 C 0.6857(6) 0.6514(5) 1.0995(4) 0.0358(14) Uani 1 1 d .
C23 C 0.5402(5) 0.7018(5) 1.1195(4) 0.0355(14) Uani 1 1 d .
C24 C 0.4059(6) 0.6365(6) 1.1634(4) 0.0448(15) Uani 1 1 d .
C25 C 0.2722(5) 0.7049(5) 1.1741(5) 0.0441(15) Uani 1 1 d .
H25A H 0.1907 0.6656 1.2302 0.053 Uiso 1 1 calc R
H25B H 0.2591 0.7064 1.1016 0.053 Uiso 1 1 calc R
C26 C 0.2763(6) 0.8309(5) 1.2095(4) 0.0410(15) Uani 1 1 d .
C27 C 0.4114(5) 0.8910(5) 1.1249(4) 0.0452(16) Uani 1 1 d .
H27A H 0.3987 0.9075 1.0531 0.054 Uiso 1 1 calc R
H27B H 0.4242 0.9646 1.1547 0.054 Uiso 1 1 calc R
C28 C 0.5412(5) 0.8176(5) 1.1044(4) 0.0365(14) Uani 1 1 d .
C29 C 0.1436(6) 0.8967(5) 1.2075(5) 0.0605(19) Uani 1 1 d .
H29A H 0.1488 0.9766 1.2250 0.091 Uiso 1 1 calc GR
H29B H 0.0599 0.8616 1.2631 0.091 Uiso 1 1 calc GR
H29C H 0.1386 0.8932 1.1332 0.091 Uiso 1 1 calc GR
C30 C 0.2772(6) 0.8304(6) 1.3303(4) 0.0603(19) Uani 1 1 d .
H30A H 0.3580 0.7862 1.3334 0.090 Uiso 1 1 calc GR
H30B H 0.1908 0.7957 1.3824 0.090 Uiso 1 1 calc GR
H30C H 0.2834 0.9090 1.3510 0.090 Uiso 1 1 calc GR

loop_
_atom_site_aniso_label
_atom_site_aniso_U_11
_atom_site_aniso_U_22
_atom_site_aniso_U_33
_atom_site_aniso_U_23
_atom_site_aniso_U_13
_atom_site_aniso_U_12
O1 0.050(3) 0.092(4) 0.031(2) -0.025(2) -0.0201(19) 0.013(2)
O2 0.049(3) 0.066(3) 0.051(3) -0.005(2) -0.012(2) -0.015(2)
O3 0.030(2) 0.082(3) 0.041(2) -0.014(2) -0.0109(18) 0.003(2)
O4 0.048(3) 0.102(4) 0.058(3) -0.042(3) -0.019(2) 0.038(3)
O5 0.037(2) 0.090(4) 0.040(2) -0.018(2) -0.0158(19) 0.000(2)
C1 0.034(3) 0.053(4) 0.030(3) -0.007(3) -0.014(3) 0.007(3)
C2 0.035(3) 0.055(4) 0.028(3) -0.009(3) -0.011(2) 0.006(3)
C3 0.036(4) 0.087(5) 0.052(4) -0.023(4) -0.016(3) -0.014(4)
C4 0.029(3) 0.059(4) 0.045(3) -0.019(3) -0.009(3) -0.002(3)
C5 0.027(3) 0.042(4) 0.028(3) -0.008(3) -0.007(2) -0.004(3)
C6 0.029(3) 0.042(4) 0.026(3) -0.007(3) -0.008(2) 0.003(3)
C7 0.030(3) 0.051(4) 0.038(3) -0.002(3) -0.015(3) -0.003(3)
C8 0.040(4) 0.061(4) 0.036(3) -0.012(3) -0.012(3) 0.004(3)
C9 0.031(3) 0.037(3) 0.040(3) 0.008(3) -0.010(3) -0.002(3)
C10 0.040(3) 0.055(4) 0.034(3) -0.003(3) -0.012(3) 0.002(3)
C11 0.025(3) 0.038(3) 0.035(3) -0.004(3) -0.014(2) -0.002(3)
C12 0.031(3) 0.071(5) 0.041(3) -0.023(3) -0.009(3) 0.006(3)
C13 0.045(4) 0.079(5) 0.040(4) -0.034(4) -0.024(3) 0.020(4)
C14 0.036(4) 0.070(5) 0.057(4) -0.017(3) -0.013(3) 0.018(3)
C15 0.056(4) 0.062(5) 0.055(4) 0.003(4) -0.023(3) 0.006(4)
O6 0.056(3) 0.048(3) 0.108(4) 0.000(3) 0.003(3) 0.016(3)
O7 0.062(3) 0.065(3) 0.060(3) 0.009(3) -0.024(2) 0.015(3)
O8 0.057(3) 0.100(4) 0.050(3) -0.020(3) -0.034(2) 0.014(3)
O9 0.040(2) 0.041(3) 0.059(3) 0.001(2) -0.015(2) -0.004(2)
O10 0.048(3) 0.047(3) 0.076(3) 0.001(3) -0.015(2) -0.004(2)
C16 0.041(4) 0.045(4) 0.041(3) -0.003(3) -0.019(3) 0.003(3)
C17 0.032(3) 0.049(4) 0.047(3) -0.011(3) -0.017(3) 0.001(3)
C18 0.043(4) 0.075(5) 0.083(5) -0.021(4) -0.031(4) 0.017(4)
C19 0.057(4) 0.075(5) 0.049(4) -0.010(4) -0.026(3) 0.018(4)
C20 0.045(4) 0.048(5) 0.064(5) 0.009(4) 0.000(4) 0.000(4)
C21 0.044(4) 0.041(4) 0.044(3) -0.005(3) -0.010(3) 0.010(3)
C22 0.040(3) 0.042(4) 0.026(3) -0.011(3) -0.013(2) 0.015(3)
C23 0.024(3) 0.052(4) 0.029(3) -0.003(3) -0.008(2) 0.004(3)
C24 0.036(3) 0.058(5) 0.041(3) 0.000(3) -0.015(3) 0.002(3)
C25 0.028(3) 0.054(4) 0.050(3) -0.006(3) -0.013(3) 0.001(3)
C26 0.035(3) 0.053(4) 0.037(3) -0.007(3) -0.015(3) 0.009(3)
C27 0.035(3) 0.055(4) 0.046(3) -0.005(3) -0.015(3) 0.005(3)
C28 0.027(3) 0.054(4) 0.027(3) -0.009(3) -0.008(2) 0.005(3)
C29 0.037(4) 0.073(5) 0.073(4) -0.001(4) -0.023(3) 0.005(4)
C30 0.038(4) 0.091(6) 0.051(4) -0.015(4) -0.015(3) 0.011(4)

loop_
_atom_type_symbol
_atom_type_description
_atom_type_scat_dispersion_real
_atom_type_scat_dispersion_imag
_atom_type_scat_source
C C 0.0033 0.0016 'International Tables Vol C Tables 4.2.6.8 and 6.1.1.4'
H H 0.0000 0.0000 'International Tables Vol C Tables 4.2.6.8 and 6.1.1.4'
O O 0.0106 0.0060 'International Tables Vol C Tables 4.2.6.8 and 6.1.1.4'

loop_
_geom_angle_atom_site_label_1
_geom_angle_atom_site_label_2
_geom_angle_atom_site_label_3
_geom_angle
C4 O2 C3 107.1(5)
C13 O3 C4 110.8(4)
O1 C1 C2 124.8(5)
O1 C1 C11 127.0(5)
C11 C1 C2 108.2(4)
C1 C2 H2 111.1
C1 C2 C3 113.1(5)
C1 C2 C5 104.6(4)
C3 C2 H2 111.1
C3 C2 C5 105.5(4)
C5 C2 H2 111.1
O2 C3 C2 103.8(4)
O2 C3 H3A 111.0
O2 C3 H3B 111.0
C2 C3 H3A 111.0
C2 C3 H3B 111.0
H3A C3 H3B 109.0
O2 C4 O3 109.5(4)
O2 C4 H4 111.1
O2 C4 C5 108.3(4)
O3 C4 H4 111.1
O3 C4 C5 105.5(4)
C5 C4 H4 111.1
C2 C5 C4 101.0(4)
C6 C5 C2 104.1(4)
C6 C5 C4 113.0(4)
C6 C5 C12 118.8(5)
C12 C5 C2 115.8(4)
C12 C5 C4 102.9(4)
C7 C6 C5 125.4(4)
C11 C6 C5 113.3(5)
C11 C6 C7 121.2(5)
O5 C7 C6 121.5(5)
O5 C7 C8 122.6(5)
C6 C7 C8 115.8(5)
C7 C8 H8A 109.0
C7 C8 H8B 109.0
C7 C8 C9 112.9(5)
H8A C8 H8B 107.8
C9 C8 H8A 109.0
C9 C8 H8B 109.0
C8 C9 C14 108.1(5)
C10 C9 C8 109.4(5)
C10 C9 C14 109.4(4)
C15 C9 C8 111.2(4)
C15 C9 C10 110.4(5)
C15 C9 C14 108.5(5)
C9 C10 H10A 109.4
C9 C10 H10B 109.4
H10A C10 H10B 108.0
C11 C10 C9 111.2(4)
C11 C10 H10A 109.4
C11 C10 H10B 109.4
C1 C11 C10 124.8(5)
C6 C11 C1 109.8(5)
C6 C11 C10 125.3(5)
C5 C12 H12A 110.7
C5 C12 H12B 110.7
H12A C12 H12B 108.8
C13 C12 C5 105.4(5)
C13 C12 H12A 110.7
C13 C12 H12B 110.7
O3 C13 C12 110.3(5)
O4 C13 O3 119.8(6)
O4 C13 C12 129.9(7)
C9 C14 H14A 109.5
C9 C14 H14B 109.5
C9 C14 H14C 109.5
H14A C14 H14B 109.5
H14A C14 H14C 109.5
H14B C14 H14C 109.5
C9 C15 H15A 109.5
C9 C15 H15B 109.5
C9 C15 H15C 109.5
H15A C15 H15B 109.5
H15A C15 H15C 109.5
H15B C15 H15C 109.5
C20 O7 C19 110.7(5)
C19 O8 C18 107.2(5)
O9 C16 C17 125.0(5)
O9 C16 C28 125.6(5)
C28 C16 C17 109.4(5)
C16 C17 H17 112.5
C16 C17 C18 111.0(5)
C16 C17 C22 103.4(4)
C18 C17 H17 112.5
C18 C17 C22 104.3(4)
C22 C17 H17 112.5
O8 C18 C17 104.5(5)
O8 C18 H18A 110.8
O8 C18 H18B 110.8
C17 C18 H18A 110.8
C17 C18 H18B 110.8
H18A C18 H18B 108.9
O7 C19 H19 110.5
O7 C19 C22 106.9(5)
O8 C19 O7 111.3(5)
O8 C19 H19 110.5
O8 C19 C22 107.0(5)
C22 C19 H19 110.5
O6 C20 O7 119.4(6)
O6 C20 C21 130.4(7)
O7 C20 C21 110.1(5)
C20 C21 H21A 110.8
C20 C21 H21B 110.8
C20 C21 C22 104.9(5)
H21A C21 H21B 108.8
C22 C21 H21A 110.8
C22 C21 H21B 110.8
C17 C22 C19 103.0(5)
C21 C22 C17 115.3(5)
C21 C22 C19 102.6(4)
C23 C22 C17 105.0(4)
C23 C22 C19 112.4(4)
C23 C22 C21 117.8(5)
C24 C23 C22 125.4(5)
C28 C23 C22 112.8(5)
C28 C23 C24 121.4(5)
O10 C24 C23 120.8(5)
O10 C24 C25 123.0(6)
C23 C24 C25 116.2(5)
C24 C25 H25A 109.0
C24 C25 H25B 109.0
C24 C25 C26 112.9(5)
H25A C25 H25B 107.8
C26 C25 H25A 109.0
C26 C25 H25B 109.0
C25 C26 C27 109.0(4)
C29 C26 C25 109.4(5)
C29 C26 C27 109.6(4)
C29 C26 C30 108.7(4)
C30 C26 C25 109.7(5)
C30 C26 C27 110.4(5)
C26 C27 H27A 109.2
C26 C27 H27B 109.2
H27A C27 H27B 107.9
C28 C27 C26 112.0(5)
C28 C27 H27A 109.2
C28 C27 H27B 109.2
C16 C28 C27 126.5(5)
C23 C28 C16 109.1(5)
C23 C28 C27 124.4(5)
C26 C29 H29A 109.5
C26 C29 H29B 109.5
C26 C29 H29C 109.5
H29A C29 H29B 109.5
H29A C29 H29C 109.5
H29B C29 H29C 109.5
C26 C30 H30A 109.5
C26 C30 H30B 109.5
C26 C30 H30C 109.5
H30A C30 H30B 109.5
H30A C30 H30C 109.5
H30B C30 H30C 109.5

loop_
_geom_bond_atom_site_label_1
_geom_bond_atom_site_label_2
_geom_bond_distance
O1 C1 1.222(6)
O2 C3 1.446(6)
O2 C4 1.376(6)
O3 C4 1.443(6)
O3 C13 1.380(7)
O4 C13 1.187(6)
O5 C7 1.219(6)
C1 C2 1.519(6)
C1 C11 1.479(7)
C2 H2 0.9800
C2 C3 1.539(7)
C2 C5 1.559(6)
C3 H3A 0.9700
C3 H3B 0.9700
C4 H4 0.9800
C4 C5 1.559(7)
C5 C6 1.502(7)
C5 C12 1.523(7)
C6 C7 1.468(7)
C6 C11 1.341(6)
C7 C8 1.517(7)
C8 H8A 0.9700
C8 H8B 0.9700
C8 C9 1.551(7)
C9 C10 1.529(7)
C9 C14 1.555(7)
C9 C15 1.523(7)
C10 H10A 0.9700
C10 H10B 0.9700
C10 C11 1.485(7)
C12 H12A 0.9700
C12 H12B 0.9700
C12 C13 1.488(7)
C14 H14A 0.9600
C14 H14B 0.9600
C14 H14C 0.9600
C15 H15A 0.9600
C15 H15B 0.9600
C15 H15C 0.9600
O6 C20 1.203(7)
O7 C19 1.442(7)
O7 C20 1.368(7)
O8 C18 1.431(6)
O8 C19 1.374(7)
O9 C16 1.215(6)
O10 C24 1.245(6)
C16 C17 1.515(7)
C16 C28 1.459(7)
C17 H17 0.9800
C17 C18 1.526(7)
C17 C22 1.533(7)
C18 H18A 0.9700
C18 H18B 0.9700
C19 H19 0.9800
C19 C22 1.538(7)
C20 C21 1.492(8)
C21 H21A 0.9700
C21 H21B 0.9700
C21 C22 1.530(7)
C22 C23 1.498(7)
C23 C24 1.468(7)
C23 C28 1.335(7)
C24 C25 1.507(7)
C25 H25A 0.9700
C25 H25B 0.9700
C25 C26 1.538(7)
C26 C27 1.543(7)
C26 C29 1.526(7)
C26 C30 1.528(7)
C27 H27A 0.9700
C27 H27B 0.9700
C27 C28 1.484(7)
C29 H29A 0.9600
C29 H29B 0.9600
C29 H29C 0.9600
C30 H30A 0.9600
C30 H30B 0.9600
C30 H30C 0.9600

loop_
_geom_torsion_atom_site_label_1
_geom_torsion_atom_site_label_2
_geom_torsion_atom_site_label_3
_geom_torsion_atom_site_label_4
_geom_torsion
O1 C1 C2 C3 -61.0(7)
O1 C1 C2 C5 -175.3(5)
O1 C1 C11 C6 176.0(6)
O1 C1 C11 C10 -1.0(9)
O2 C4 C5 C2 -19.5(5)
O2 C4 C5 C6 91.1(5)
O2 C4 C5 C12 -139.5(5)
O3 C4 C5 C2 97.7(4)
O3 C4 C5 C6 -151.7(4)
O3 C4 C5 C12 -22.3(5)
O5 C7 C8 C9 -149.1(5)
C1 C2 C3 O2 -89.3(5)
C1 C2 C5 C4 115.7(5)
C1 C2 C5 C6 -1.7(5)
C1 C2 C5 C12 -134.0(5)
C2 C1 C11 C6 -0.6(6)
C2 C1 C11 C10 -177.6(5)
C2 C5 C6 C7 176.9(5)
C2 C5 C6 C11 1.5(6)
C2 C5 C12 C13 -89.3(5)
C3 O2 C4 O3 -77.6(5)
C3 O2 C4 C5 37.0(6)
C3 C2 C5 C4 -3.8(5)
C3 C2 C5 C6 -121.2(5)
C3 C2 C5 C12 106.5(5)
C4 O2 C3 C2 -38.3(5)
C4 O3 C13 O4 177.6(5)
C4 O3 C13 C12 -3.8(6)
C4 C5 C6 C7 68.2(7)
C4 C5 C6 C11 -107.2(5)
C4 C5 C12 C13 19.9(6)
C5 C2 C3 O2 24.4(6)
C5 C6 C7 O5 1.8(9)
C5 C6 C7 C8 178.5(5)
C5 C6 C11 C1 -0.6(6)
C5 C6 C11 C10 176.4(5)
C5 C12 C13 O3 -11.1(6)
C5 C12 C13 O4 167.4(6)
C6 C5 C12 C13 145.7(5)
C6 C7 C8 C9 34.2(7)
C7 C6 C11 C1 -176.3(5)
C7 C6 C11 C10 0.7(9)
C7 C8 C9 C10 -55.5(6)
C7 C8 C9 C14 -174.4(4)
C7 C8 C9 C15 66.6(6)
C8 C9 C10 C11 48.5(6)
C9 C10 C11 C1 153.3(5)
C9 C10 C11 C6 -23.2(8)
C11 C1 C2 C3 115.7(5)
C11 C1 C2 C5 1.5(6)
C11 C6 C7 O5 177.0(5)
C11 C6 C7 C8 -6.3(8)
C12 C5 C6 C7 -52.5(7)
C12 C5 C6 C11 132.0(5)
C13 O3 C4 O2 133.1(5)
C13 O3 C4 C5 16.7(6)
C14 C9 C10 C11 166.7(5)
C15 C9 C10 C11 -74.0(6)
O6 C20 C21 C22 -168.3(7)
O7 C19 C22 C17 -100.3(6)
O7 C19 C22 C21 19.7(7)
O7 C19 C22 C23 147.2(5)
O7 C20 C21 C22 16.1(7)
O8 C19 C22 C17 19.1(6)
O8 C19 C22 C21 139.1(5)
O8 C19 C22 C23 -93.4(6)
O9 C16 C17 C18 62.6(7)
O9 C16 C17 C22 173.9(5)
O9 C16 C28 C23 -176.5(6)
O9 C16 C28 C27 1.6(9)
O10 C24 C25 C26 146.9(5)
C16 C17 C18 O8 86.8(6)
C16 C17 C22 C19 -112.6(5)
C16 C17 C22 C21 136.5(5)
C16 C17 C22 C23 5.2(5)
C17 C16 C28 C23 1.8(6)
C17 C16 C28 C27 180.0(5)
C17 C22 C23 C24 -178.0(5)
C17 C22 C23 C28 -4.6(6)
C18 O8 C19 O7 80.5(6)
C18 O8 C19 C22 -36.0(6)
C18 C17 C22 C19 3.6(5)
C18 C17 C22 C21 -107.3(5)
C18 C17 C22 C23 121.4(4)
C19 O7 C20 O6 -179.5(6)
C19 O7 C20 C21 -3.4(7)
C19 O8 C18 C17 37.9(6)
C19 C22 C23 C24 -66.8(7)
C19 C22 C23 C28 106.7(6)
C20 O7 C19 O8 -127.4(5)
C20 O7 C19 C22 -10.8(7)
C20 C21 C22 C17 90.0(5)
C20 C21 C22 C19 -21.1(6)
C20 C21 C22 C23 -145.1(5)
C21 C22 C23 C24 52.1(7)
C21 C22 C23 C28 -134.4(5)
C22 C17 C18 O8 -24.0(6)
C22 C23 C24 O10 -1.0(8)
C22 C23 C24 C25 -178.6(5)
C22 C23 C28 C16 1.8(6)
C22 C23 C28 C27 -176.4(4)
C23 C24 C25 C26 -35.6(7)
C24 C23 C28 C16 175.5(5)
C24 C23 C28 C27 -2.6(8)
C24 C25 C26 C27 54.9(6)
C24 C25 C26 C29 174.8(4)
C24 C25 C26 C30 -66.1(6)
C25 C26 C27 C28 -48.0(6)
C26 C27 C28 C16 -154.2(5)
C26 C27 C28 C23 23.6(8)
C28 C16 C17 C18 -115.8(5)
C28 C16 C17 C22 -4.5(6)
C28 C23 C24 O10 -174.0(5)
C28 C23 C24 C25 8.5(8)
C29 C26 C27 C28 -167.7(5)
C30 C26 C27 C28 72.6(6)
